data_7224596
loop_
_publ_author_name
'Mamedov, Vakhid A.'
'Mamedova, Vera L.'
'Khikmatova, Gul&#x2019;nas Z.'
'Mironova, Ekaterina V.'
'Krivolapov, Dmitry'
'Bazanova, Olga B.'
'Chachkov, Denis V.'
'Katsyuba, Sergey'
'Rizvanov, Ildar Kh.'
'Latypov, Shamil Kamil'evich'

_publ_section_title
;
 A novel acid-catalyzed rearrangement of
 2-substituted-3-(2-nitrophenyl)oxiranes for the synthesis of di- and
 mono-oxalamides
;
_journal_name_full 'RSC Adv.'
_journal_paper_doi 10.1039/C6RA02586B
_journal_year 2016
_chemical_formula_moiety 'C15 H11 Br N2 O4'
_chemical_formula_sum 'C15 H11 Br N2 O4'
_chemical_formula_weight 363.17
_chemical_name_systematic N1-(2-carboxyphenyl)-N2-(4-bromophenyl)oxalamide
_space_group_IT_number 2
_symmetry_cell_setting triclinic
_symmetry_Int_Tables_number 2
_symmetry_space_group_name_Hall '-P 1'
_symmetry_space_group_name_H-M 'P -1'
_atom_sites_solution_hydrogens geom
_atom_sites_solution_primary direct
_atom_sites_solution_secondary difmap
_audit_creation_method SHELXL-97
_audit_update_record
;
2015-08-10 deposited with the CCDC.
2016-03-09 downloaded from the CCDC.
;
_cell_angle_alpha 108.324(3)
_cell_angle_beta 97.068(4)
_cell_angle_gamma 105.848(4)
_cell_formula_units_Z 4
_cell_length_a 9.555(3)
_cell_length_b 11.210(3)
_cell_length_c 15.335(4)
_cell_measurement_reflns_used 7067
_cell_measurement_temperature 296(2)
_cell_measurement_theta_max 25.93
_cell_measurement_theta_min 2.28
_cell_volume 1460.2(7)
_computing_cell_refinement 'Bruker SAINT'
_computing_data_collection 'Bruker APEX2'
_computing_data_reduction 'Bruker SAINT'
_computing_structure_refinement 'SHELXL-97 (Sheldrick, 1997)'
_computing_structure_solution 'SHELXS-97 (Sheldrick, 2008)'
_diffrn_ambient_temperature 296(2)
_diffrn_measured_fraction_theta_full 0.999
_diffrn_measured_fraction_theta_max 0.999
_diffrn_measurement_device_type 'Bruker APEX-II CCD'
_diffrn_measurement_method \w-scan
_diffrn_radiation_monochromator graphite
_diffrn_radiation_probe x-ray
_diffrn_radiation_type MoK\a
_diffrn_radiation_wavelength 0.71073
_diffrn_reflns_av_R_equivalents 0.0272
_diffrn_reflns_av_sigmaI/netI 0.0249
_diffrn_reflns_limit_h_max 11
_diffrn_reflns_limit_h_min -11
_diffrn_reflns_limit_k_max 13
_diffrn_reflns_limit_k_min -13
_diffrn_reflns_limit_l_max 18
_diffrn_reflns_limit_l_min -18
_diffrn_reflns_number 23079
_diffrn_reflns_theta_full 26.00
_diffrn_reflns_theta_max 26.00
_diffrn_reflns_theta_min 2.01
_diffrn_source 'fine-focus sealed tube'
_diffrn_source_type SmartApexII
_exptl_absorpt_coefficient_mu 2.835
_exptl_absorpt_correction_T_max 0.6010
_exptl_absorpt_correction_T_min 0.4835
_exptl_absorpt_correction_type multi-scan
_exptl_absorpt_process_details Sadabs
_exptl_crystal_colour colorless
_exptl_crystal_density_diffrn 1.652
_exptl_crystal_density_method 'not measured'
_exptl_crystal_description prisn
_exptl_crystal_F_000 728
_exptl_crystal_size_max 0.30
_exptl_crystal_size_mid 0.20
_exptl_crystal_size_min 0.20
_refine_diff_density_max 0.615
_refine_diff_density_min -0.556
_refine_diff_density_rms 0.052
_refine_ls_extinction_method none
_refine_ls_goodness_of_fit_ref 0.880
_refine_ls_hydrogen_treatment mixed
_refine_ls_matrix_type full
_refine_ls_number_parameters 421
_refine_ls_number_reflns 5742
_refine_ls_number_restraints 0
_refine_ls_restrained_S_all 0.880
_refine_ls_R_factor_all 0.0560
_refine_ls_R_factor_gt 0.0381
_refine_ls_shift/su_max 0.001
_refine_ls_shift/su_mean 0.000
_refine_ls_structure_factor_coef Fsqd
_refine_ls_weighting_details 'calc w=1/[\s^2^(Fo^2^)+(0.1000P)^2^+0.4563P] where P=(Fo^2^+2Fc^2^)/3'
_refine_ls_weighting_scheme calc
_refine_ls_wR_factor_gt 0.1162
_refine_ls_wR_factor_ref 0.1332
_reflns_number_gt 4286
_reflns_number_total 5742
_reflns_threshold_expression >2sigma(I)
_cod_data_source_file c6ra02586b2.cif
_cod_data_source_block v487_fin
_cod_original_cell_volume 1460.3(7)
_cod_database_code 7224596

loop_
_symmetry_equiv_pos_as_xyz
'x, y, z'
'-x, -y, -z'

loop_
_atom_site_label
_atom_site_type_symbol
_atom_site_fract_x
_atom_site_fract_y
_atom_site_fract_z
_atom_site_U_iso_or_equiv
_atom_site_adp_type
_atom_site_occupancy
_atom_site_symmetry_multiplicity
_atom_site_calc_flag
_atom_site_refinement_flags
Br1A Br 1.10421(4) 1.26286(3) 1.41834(2) 0.07093(16) Uani 1 1 d .
O19A O -0.0786(2) 0.4324(2) 0.87342(18) 0.0545(5) Uani 1 1 d .
O18A O 0.1297(2) 0.5883(2) 0.96772(15) 0.0621(6) Uani 1 1 d .
C27B C 0.4346(4) 0.6780(3) 0.2446(2) 0.0624(8) Uani 1 1 d .
H27B H 0.4436 0.7239 0.2034 0.075 Uiso 1 1 calc R
C26B C 0.4560(4) 0.7464(4) 0.3404(2) 0.0702(9) Uani 1 1 d .
H26B H 0.4802 0.8386 0.3639 0.084 Uiso 1 1 calc R
Br1B Br 0.46532(6) 0.77059(6) 0.53203(3) 0.1127(2) Uani 1 1 d .
O18B O -0.1469(2) 0.0834(2) -0.09627(13) 0.0552(5) Uani 1 1 d .
N11A N 0.3325(3) 0.7019(2) 0.89053(17) 0.0468(5) Uani 1 1 d .
O19B O -0.3185(3) -0.0143(3) -0.23113(17) 0.0865(9) Uani 1 1 d .
N11B N 0.1203(3) 0.2407(2) -0.09979(16) 0.0431(5) Uani 1 1 d .
C18A C 0.0500(3) 0.5241(3) 0.8883(2) 0.0448(6) Uani 1 1 d .
C13A C 0.0909(3) 0.5393(3) 0.8018(2) 0.0437(6) Uani 1 1 d .
C12A C 0.2313(3) 0.6243(3) 0.80313(19) 0.0429(6) Uani 1 1 d .
C1A C 0.4653(3) 0.7958(3) 0.9098(2) 0.0437(6) Uani 1 1 d .
C2A C 0.5323(3) 0.8583(3) 1.0161(2) 0.0455(6) Uani 1 1 d .
N21A N 0.6667(3) 0.9523(2) 1.03888(17) 0.0443(5) Uani 1 1 d .
C22A C 0.7626(3) 1.0245(2) 1.12939(18) 0.0411(6) Uani 1 1 d .
C27A C 0.9036(3) 1.1051(3) 1.1338(2) 0.0478(6) Uani 1 1 d .
H27A H 0.9307 1.1112 1.0788 0.057 Uiso 1 1 calc R
C26A C 1.0045(3) 1.1766(3) 1.2197(2) 0.0502(7) Uani 1 1 d .
H26A H 1.0993 1.2310 1.2226 0.060 Uiso 1 1 calc R
C25A C 0.9638(3) 1.1670(3) 1.30079(19) 0.0481(6) Uani 1 1 d .
C23A C 0.7225(3) 1.0185(3) 1.2127(2) 0.0520(7) Uani 1 1 d .
H23A H 0.6271 0.9661 1.2107 0.062 Uiso 1 1 calc R
C24A C 0.8236(4) 1.0900(3) 1.2980(2) 0.0546(7) Uani 1 1 d .
H24A H 0.7967 1.0859 1.3536 0.065 Uiso 1 1 calc R
O2A O 0.4645(3) 0.8235(3) 1.07128(16) 0.0742(7) Uani 1 1 d .
O1A O 0.5293(2) 0.8323(2) 0.85383(15) 0.0602(6) Uani 1 1 d .
C14A C -0.0120(3) 0.4657(3) 0.7157(2) 0.0522(7) Uani 1 1 d .
H14A H -0.1055 0.4110 0.7145 0.063 Uiso 1 1 calc R
C15A C 0.0222(4) 0.4724(3) 0.6325(2) 0.0595(8) Uani 1 1 d .
H15A H -0.0480 0.4234 0.5756 0.071 Uiso 1 1 calc R
C16A C 0.1606(4) 0.5521(3) 0.6340(2) 0.0612(8) Uani 1 1 d .
H16A H 0.1846 0.5548 0.5776 0.073 Uiso 1 1 calc R
C17A C 0.2651(3) 0.6284(3) 0.7181(2) 0.0515(7) Uani 1 1 d .
H17A H 0.3580 0.6825 0.7178 0.062 Uiso 1 1 calc R
C18B C -0.1823(3) 0.0619(3) -0.1802(2) 0.0497(7) Uani 1 1 d .
C13B C -0.0836(3) 0.1117(3) -0.23726(18) 0.0435(6) Uani 1 1 d .
C12B C 0.0656(3) 0.1956(2) -0.19763(18) 0.0407(6) Uani 1 1 d .
C1B C 0.2496(3) 0.3335(3) -0.0473(2) 0.0467(6) Uani 1 1 d .
C2B C 0.2609(3) 0.3651(3) 0.0588(2) 0.0461(6) Uani 1 1 d .
N21B N 0.3749(3) 0.4742(3) 0.11202(19) 0.0569(7) Uani 1 1 d .
C22B C 0.3996(3) 0.5410(3) 0.2105(2) 0.0521(7) Uani 1 1 d .
C25B C 0.4413(4) 0.6772(4) 0.4004(2) 0.0691(10) Uani 1 1 d .
C23B C 0.3877(4) 0.4728(4) 0.2717(2) 0.0618(8) Uani 1 1 d .
H23B H 0.3658 0.3810 0.2488 0.074 Uiso 1 1 calc R
O1B O 0.3494(3) 0.3923(3) -0.07608(17) 0.0832(8) Uani 1 1 d .
C14B C -0.1385(4) 0.0708(3) -0.3352(2) 0.0543(7) Uani 1 1 d .
H14B H -0.2376 0.0171 -0.3622 0.065 Uiso 1 1 calc R
C15B C -0.0480(4) 0.1090(3) -0.3916(2) 0.0589(8) Uani 1 1 d .
H15B H -0.0859 0.0816 -0.4562 0.071 Uiso 1 1 calc R
C16B C 0.0973(4) 0.1873(3) -0.3525(2) 0.0590(8) Uani 1 1 d .
H16B H 0.1588 0.2111 -0.3911 0.071 Uiso 1 1 calc R
C17B C 0.1549(3) 0.2318(3) -0.2564(2) 0.0507(7) Uani 1 1 d .
H17B H 0.2539 0.2863 -0.2309 0.061 Uiso 1 1 calc R
O2B O 0.1694(3) 0.2966(2) 0.08732(16) 0.0664(6) Uani 1 1 d .
C24B C 0.4085(4) 0.5419(4) 0.3673(2) 0.0710(10) Uani 1 1 d .
H24B H 0.4002 0.4965 0.4088 0.085 Uiso 1 1 calc R
H11B H 0.060(4) 0.207(3) -0.070(2) 0.053(9) Uiso 1 1 d .
H21B H 0.426(4) 0.506(3) 0.091(2) 0.052(10) Uiso 1 1 d .
H11A H 0.302(4) 0.686(4) 0.940(3) 0.073(11) Uiso 1 1 d .
H21A H 0.697(3) 0.967(3) 0.995(2) 0.039(8) Uiso 1 1 d .
H19A H -0.085(5) 0.432(4) 0.924(3) 0.079(14) Uiso 1 1 d .
H19B H -0.367(6) -0.053(5) -0.199(4) 0.120(18) Uiso 1 1 d .

loop_
_atom_site_aniso_label
_atom_site_aniso_U_11
_atom_site_aniso_U_22
_atom_site_aniso_U_33
_atom_site_aniso_U_23
_atom_site_aniso_U_13
_atom_site_aniso_U_12
Br1A 0.0875(3) 0.0641(2) 0.03707(19) 0.01146(15) -0.00976(16) 0.00652(18)
O19A 0.0428(11) 0.0531(12) 0.0515(13) 0.0139(10) 0.0065(10) -0.0012(9)
O18A 0.0504(12) 0.0658(13) 0.0440(12) 0.0137(10) 0.0055(10) -0.0112(10)
C27B 0.0558(18) 0.066(2) 0.0481(17) 0.0176(15) 0.0123(14) -0.0033(15)
C26B 0.063(2) 0.064(2) 0.056(2) 0.0069(16) 0.0123(16) -0.0034(16)
Br1B 0.1088(4) 0.1280(4) 0.0443(2) -0.0008(2) 0.0163(2) -0.0103(3)
O18B 0.0480(11) 0.0695(13) 0.0357(11) 0.0172(10) 0.0095(9) 0.0027(10)
N11A 0.0412(12) 0.0487(13) 0.0409(13) 0.0177(11) 0.0047(10) 0.0005(10)
O19B 0.0554(14) 0.122(2) 0.0430(13) 0.0272(14) 0.0022(11) -0.0227(14)
N11B 0.0394(12) 0.0480(12) 0.0360(12) 0.0149(10) 0.0091(10) 0.0057(10)
C18A 0.0391(14) 0.0388(13) 0.0466(16) 0.0103(12) 0.0041(12) 0.0064(11)
C13A 0.0429(14) 0.0372(13) 0.0451(15) 0.0116(11) 0.0059(12) 0.0102(11)
C12A 0.0414(14) 0.0393(13) 0.0407(14) 0.0120(11) 0.0039(11) 0.0076(11)
C1A 0.0401(14) 0.0422(14) 0.0441(15) 0.0166(12) 0.0058(12) 0.0070(11)
C2A 0.0416(14) 0.0467(15) 0.0432(15) 0.0189(12) 0.0046(12) 0.0063(12)
N21A 0.0413(12) 0.0485(13) 0.0356(12) 0.0155(10) 0.0061(10) 0.0042(10)
C22A 0.0433(14) 0.0395(13) 0.0346(13) 0.0118(11) 0.0051(11) 0.0086(11)
C27A 0.0487(15) 0.0533(16) 0.0355(14) 0.0182(12) 0.0064(12) 0.0067(13)
C26A 0.0468(15) 0.0506(16) 0.0414(15) 0.0161(13) 0.0009(12) 0.0031(12)
C25A 0.0585(17) 0.0428(14) 0.0324(13) 0.0087(11) -0.0013(12) 0.0114(13)
C23A 0.0521(16) 0.0554(17) 0.0434(16) 0.0196(13) 0.0124(13) 0.0073(13)
C24A 0.0676(19) 0.0591(17) 0.0363(15) 0.0204(13) 0.0140(13) 0.0154(15)
O2A 0.0625(14) 0.0865(16) 0.0481(13) 0.0285(12) 0.0047(11) -0.0155(12)
O1A 0.0482(11) 0.0691(14) 0.0460(12) 0.0197(10) 0.0094(9) -0.0050(10)
C14A 0.0444(15) 0.0468(15) 0.0517(17) 0.0113(13) 0.0009(13) 0.0059(12)
C15A 0.0608(19) 0.0580(18) 0.0404(16) 0.0098(14) -0.0055(14) 0.0071(15)
C16A 0.070(2) 0.0616(19) 0.0428(17) 0.0170(14) 0.0089(15) 0.0124(16)
C17A 0.0517(16) 0.0530(16) 0.0429(16) 0.0173(13) 0.0089(13) 0.0078(13)
C18B 0.0421(15) 0.0539(16) 0.0403(16) 0.0110(13) 0.0084(12) 0.0039(12)
C13B 0.0489(15) 0.0419(14) 0.0341(13) 0.0110(11) 0.0102(11) 0.0094(12)
C12B 0.0454(14) 0.0405(13) 0.0369(13) 0.0152(11) 0.0125(11) 0.0127(11)
C1B 0.0375(14) 0.0538(16) 0.0420(15) 0.0136(12) 0.0116(12) 0.0076(12)
C2B 0.0355(13) 0.0535(16) 0.0415(15) 0.0121(12) 0.0084(11) 0.0086(12)
N21B 0.0386(13) 0.0729(17) 0.0396(14) 0.0134(12) 0.0132(11) -0.0051(12)
C22B 0.0322(13) 0.0689(19) 0.0395(15) 0.0127(14) 0.0076(11) 0.0009(13)
C25B 0.0503(18) 0.087(2) 0.0413(17) 0.0081(17) 0.0085(14) -0.0031(16)
C23B 0.0518(17) 0.069(2) 0.0495(18) 0.0169(15) 0.0023(14) 0.0060(15)
O1B 0.0506(13) 0.112(2) 0.0464(13) 0.0135(13) 0.0164(11) -0.0194(13)
C14B 0.0562(17) 0.0573(17) 0.0378(15) 0.0137(13) 0.0055(13) 0.0076(14)
C15B 0.075(2) 0.0632(18) 0.0346(15) 0.0212(14) 0.0116(14) 0.0134(16)
C16B 0.073(2) 0.0639(19) 0.0451(17) 0.0278(15) 0.0247(15) 0.0167(16)
C17B 0.0499(16) 0.0521(16) 0.0492(17) 0.0218(13) 0.0162(13) 0.0097(13)
O2B 0.0644(14) 0.0677(13) 0.0431(11) 0.0186(10) 0.0078(10) -0.0110(11)
C24B 0.064(2) 0.088(3) 0.0459(18) 0.0265(18) 0.0018(15) 0.0036(18)

loop_
_atom_type_symbol
_atom_type_description
_atom_type_scat_dispersion_real
_atom_type_scat_dispersion_imag
_atom_type_scat_source
C C 0.0033 0.0016 'International Tables Vol C Tables 4.2.6.8 and 6.1.1.4'
N N 0.0061 0.0033 'International Tables Vol C Tables 4.2.6.8 and 6.1.1.4'
O O 0.0106 0.0060 'International Tables Vol C Tables 4.2.6.8 and 6.1.1.4'
Br Br -0.2901 2.4595 'International Tables Vol C Tables 4.2.6.8 and 6.1.1.4'
H H 0.0000 0.0000 'International Tables Vol C Tables 4.2.6.8 and 6.1.1.4'

loop_
_geom_angle_atom_site_label_1
_geom_angle_atom_site_label_2
_geom_angle_atom_site_label_3
_geom_angle
C18A O19A H19A 104(3)
C22B C27B C26B 119.7(3)
C22B C27B H27B 120.2
C26B C27B H27B 120.2
C25B C26B C27B 119.5(3)
C25B C26B H26B 120.2
C27B C26B H26B 120.2
C1A N11A C12A 129.3(2)
C1A N11A H11A 116(2)
C12A N11A H11A 115(2)
C18B O19B H19B 110(4)
C1B N11B C12B 128.3(2)
C1B N11B H11B 117(2)
C12B N11B H11B 115(2)
O18A C18A O19A 121.9(3)
O18A C18A C13A 123.9(2)
O19A C18A C13A 114.2(2)
C14A C13A C12A 118.9(3)
C14A C13A C18A 118.8(2)
C12A C13A C18A 122.2(2)
C17A C12A N11A 122.2(3)
C17A C12A C13A 119.1(3)
N11A C12A C13A 118.7(2)
O1A C1A N11A 127.4(3)
O1A C1A C2A 121.9(2)
N11A C1A C2A 110.7(2)
O2A C2A N21A 126.2(3)
O2A C2A C1A 120.9(2)
N21A C2A C1A 112.8(2)
C2A N21A C22A 127.7(2)
C2A N21A H21A 116(2)
C22A N21A H21A 117(2)
C27A C22A C23A 119.2(3)
C27A C22A N21A 117.0(2)
C23A C22A N21A 123.7(3)
C26A C27A C22A 120.3(3)
C26A C27A H27A 119.9
C22A C27A H27A 119.9
C25A C26A C27A 119.5(3)
C25A C26A H26A 120.2
C27A C26A H26A 120.2
C24A C25A C26A 121.0(3)
C24A C25A Br1A 119.7(2)
C26A C25A Br1A 119.3(2)
C24A C23A C22A 120.1(3)
C24A C23A H23A 119.9
C22A C23A H23A 119.9
C25A C24A C23A 119.8(3)
C25A C24A H24A 120.1
C23A C24A H24A 120.1
C15A C14A C13A 121.3(3)
C15A C14A H14A 119.4
C13A C14A H14A 119.4
C16A C15A C14A 119.4(3)
C16A C15A H15A 120.3
C14A C15A H15A 120.3
C15A C16A C17A 121.1(3)
C15A C16A H16A 119.4
C17A C16A H16A 119.4
C16A C17A C12A 120.1(3)
C16A C17A H17A 120.0
C12A C17A H17A 120.0
O18B C18B O19B 121.5(3)
O18B C18B C13B 126.0(3)
O19B C18B C13B 112.5(3)
C12B C13B C14B 118.5(2)
C12B C13B C18B 122.3(2)
C14B C13B C18B 119.2(3)
C17B C12B N11B 121.7(3)
C17B C12B C13B 119.2(2)
N11B C12B C13B 119.1(2)
O1B C1B N11B 126.5(3)
O1B C1B C2B 121.1(3)
N11B C1B C2B 112.4(2)
O2B C2B N21B 126.2(3)
O2B C2B C1B 121.0(2)
N21B C2B C1B 112.8(2)
C2B N21B C22B 125.8(3)
C2B N21B H21B 120(3)
C22B N21B H21B 114(3)
C23B C22B C27B 120.2(3)
C23B C22B N21B 121.7(3)
C27B C22B N21B 118.1(3)
C24B C25B C26B 121.1(3)
C24B C25B Br1B 119.3(3)
C26B C25B Br1B 119.7(3)
C22B C23B C24B 119.7(3)
C22B C23B H23B 120.1
C24B C23B H23B 120.1
C15B C14B C13B 121.1(3)
C15B C14B H14B 119.5
C13B C14B H14B 119.5
C16B C15B C14B 119.7(3)
C16B C15B H15B 120.1
C14B C15B H15B 120.1
C15B C16B C17B 121.0(3)
C15B C16B H16B 119.5
C17B C16B H16B 119.5
C16B C17B C12B 120.4(3)
C16B C17B H17B 119.8
C12B C17B H17B 119.8
C25B C24B C23B 119.7(3)
C25B C24B H24B 120.1
C23B C24B H24B 120.1

loop_
_geom_bond_atom_site_label_1
_geom_bond_atom_site_label_2
_geom_bond_distance
Br1A C25A 1.898(3)
O19A C18A 1.309(3)
O19A H19A 0.79(4)
O18A C18A 1.225(3)
C27B C22B 1.384(5)
C27B C26B 1.386(5)
C27B H27B 0.9300
C26B C25B 1.375(5)
C26B H26B 0.9300
Br1B C25B 1.910(3)
O18B C18B 1.218(3)
N11A C1A 1.337(4)
N11A C12A 1.406(4)
N11A H11A 0.89(4)
O19B C18B 1.325(4)
O19B H19B 0.85(6)
N11B C1B 1.336(4)
N11B C12B 1.402(3)
N11B H11B 0.85(3)
C18A C13A 1.474(4)
C13A C14A 1.394(4)
C13A C12A 1.411(4)
C12A C17A 1.393(4)
C1A O1A 1.222(3)
C1A C2A 1.529(4)
C2A O2A 1.221(3)
C2A N21A 1.343(4)
N21A C22A 1.413(3)
N21A H21A 0.81(3)
C22A C27A 1.382(4)
C22A C23A 1.395(4)
C27A C26A 1.381(4)
C27A H27A 0.9300
C26A C25A 1.376(4)
C26A H26A 0.9300
C25A C24A 1.369(4)
C23A C24A 1.376(4)
C23A H23A 0.9300
C24A H24A 0.9300
C14A C15A 1.375(5)
C14A H14A 0.9300
C15A C16A 1.371(5)
C15A H15A 0.9300
C16A C17A 1.384(4)
C16A H16A 0.9300
C17A H17A 0.9300
C18B C13B 1.479(4)
C13B C12B 1.408(4)
C13B C14B 1.408(4)
C12B C17B 1.392(4)
C1B O1B 1.217(3)
C1B C2B 1.536(4)
C2B O2B 1.219(3)
C2B N21B 1.332(4)
N21B C22B 1.415(4)
N21B H21B 0.70(3)
C22B C23B 1.381(5)
C25B C24B 1.369(5)
C23B C24B 1.385(5)
C23B H23B 0.9300
C14B C15B 1.377(4)
C14B H14B 0.9300
C15B C16B 1.363(5)
C15B H15B 0.9300
C16B C17B 1.382(4)
C16B H16B 0.9300
C17B H17B 0.9300
C24B H24B 0.9300

loop_
_geom_torsion_atom_site_label_1
_geom_torsion_atom_site_label_2
_geom_torsion_atom_site_label_3
_geom_torsion_atom_site_label_4
_geom_torsion
C22B C27B C26B C25B -0.4(5)
O18A C18A C13A C14A -176.7(3)
O19A C18A C13A C14A 5.0(4)
O18A C18A C13A C12A 4.2(4)
O19A C18A C13A C12A -174.0(2)
C1A N11A C12A C17A 5.9(5)
C1A N11A C12A C13A -174.2(3)
C14A C13A C12A C17A -2.3(4)
C18A C13A C12A C17A 176.7(3)
C14A C13A C12A N11A 177.8(2)
C18A C13A C12A N11A -3.2(4)
C12A N11A C1A O1A -2.0(5)
C12A N11A C1A C2A 177.2(3)
O1A C1A C2A O2A 177.6(3)
N11A C1A C2A O2A -1.6(4)
O1A C1A C2A N21A -1.5(4)
N11A C1A C2A N21A 179.3(2)
O2A C2A N21A C22A 4.5(5)
C1A C2A N21A C22A -176.4(2)
C2A N21A C22A C27A 172.4(3)
C2A N21A C22A C23A -7.7(5)
C23A C22A C27A C26A 1.4(4)
N21A C22A C27A C26A -178.7(3)
C22A C27A C26A C25A 0.1(5)
C27A C26A C25A C24A -1.6(5)
C27A C26A C25A Br1A 178.8(2)
C27A C22A C23A C24A -1.4(4)
N21A C22A C23A C24A 178.7(3)
C26A C25A C24A C23A 1.5(5)
Br1A C25A C24A C23A -178.9(2)
C22A C23A C24A C25A 0.0(5)
C12A C13A C14A C15A 1.4(4)
C18A C13A C14A C15A -177.7(3)
C13A C14A C15A C16A 0.6(5)
C14A C15A C16A C17A -1.7(5)
C15A C16A C17A C12A 0.7(5)
N11A C12A C17A C16A -178.7(3)
C13A C12A C17A C16A 1.4(4)
O18B C18B C13B C12B -2.2(5)
O19B C18B C13B C12B 179.3(3)
O18B C18B C13B C14B 175.8(3)
O19B C18B C13B C14B -2.7(4)
C1B N11B C12B C17B 9.7(4)
C1B N11B C12B C13B -170.2(3)
C14B C13B C12B C17B -2.0(4)
C18B C13B C12B C17B 176.0(3)
C14B C13B C12B N11B 177.9(2)
C18B C13B C12B N11B -4.1(4)
C12B N11B C1B O1B -4.3(5)
C12B N11B C1B C2B 173.8(2)
O1B C1B C2B O2B -171.7(3)
N11B C1B C2B O2B 10.1(4)
O1B C1B C2B N21B 10.4(4)
N11B C1B C2B N21B -167.8(3)
O2B C2B N21B C22B -9.0(5)
C1B C2B N21B C22B 168.7(3)
C26B C27B C22B C23B -0.7(5)
C26B C27B C22B N21B 178.5(3)
C2B N21B C22B C23B 46.5(5)
C2B N21B C22B C27B -132.7(3)
C27B C26B C25B C24B 1.2(6)
C27B C26B C25B Br1B -178.2(3)
C27B C22B C23B C24B 1.1(5)
N21B C22B C23B C24B -178.1(3)
C12B C13B C14B C15B 1.6(4)
C18B C13B C14B C15B -176.5(3)
C13B C14B C15B C16B 0.2(5)
C14B C15B C16B C17B -1.6(5)
C15B C16B C17B C12B 1.1(5)
N11B C12B C17B C16B -179.1(3)
C13B C12B C17B C16B 0.8(4)
C26B C25B C24B C23B -0.8(6)
Br1B C25B C24B C23B 178.6(3)
C22B C23B C24B C25B -0.3(5)
